data_4129914
loop_
_publ_author_name
'Chorazy, Szymon'
'Stanek, Jan J.'
'Noga\'s, Wojciech'
'Majcher, Anna M.'
'Rams, Micha\/l'
'Kozie\/l, Marcin'
'Juszy\'nska-Ga\/l\;azka, Ewa'
'Nakabayashi, Koji'
'Ohkoshi, Shin-ichi'
'Sieklucka, Barbara'
'Podgajny, Robert'

_publ_section_title
;
 Tuning of Charge Transfer Assisted Phase Transition and Slow Magnetic
 Relaxation Functionalities in {Fe(9-x)Co(x)[W(CN)8]6} (x = 0-9) Molecular
 Solid Solution.
;
_journal_issue 5
_journal_name_full 'Journal of the American Chemical Society'
_journal_page_first 1635
_journal_page_last 1646
_journal_paper_doi 10.1021/jacs.5b11924
_journal_volume 138
_journal_year 2016
_chemical_formula_moiety 'C84 H60 Fe9 N48 O36 W6'
_chemical_formula_sum 'C84 H60 Fe9 N48 O36 W6'
_chemical_formula_weight 3923.55
_space_group_IT_number 15
_space_group_name_Hall '-C 2yc'
_space_group_name_H-M_alt 'C 1 2/c 1'
_symmetry_cell_setting monoclinic
_symmetry_Int_Tables_number 15
_symmetry_space_group_name_Hall '-C 2yc'
_symmetry_space_group_name_H-M 'C 1 2/c 1'
_atom_sites_solution_hydrogens geom
_audit_conform_dict_location ftp://ftp.iucr.org/pub/cif_core.dic
_audit_conform_dict_name cif_core.dic
_audit_conform_dict_version 2.4.3
_audit_creation_date 2015-04-30T12:17:10-00:00
_audit_creation_method 'WinGX routine CIF_UPDATE'
_cell_angle_alpha 90
_cell_angle_beta 114.400(8)
_cell_angle_gamma 90
_cell_formula_units_Z 4
_cell_length_a 28.5785(5)
_cell_length_b 18.7796(4)
_cell_length_c 32.1781(6)
_cell_measurement_reflns_used 74511
_cell_measurement_temperature 130(2)
_cell_measurement_theta_max 27.463
_cell_measurement_theta_min 3.005
_cell_measurement_wavelength 0.71075
_cell_volume 15727.3(11)
_computing_molecular_graphics 'Ortep for Windows (Farrugia, 2012)'
_computing_publication_material 'WinGX publication routines (Farrugia, 2012)'
_computing_structure_refinement 'SHELXL-2014/7 (Sheldrick, 2014)'
_diffrn_ambient_temperature 130(2)
_diffrn_measured_fraction_theta_full 0.998
_diffrn_measured_fraction_theta_max 0.997
_diffrn_measurement_device_type 'Rigaku R-AXIS RAPID'
_diffrn_measurement_method \w
_diffrn_radiation_probe x-ray
_diffrn_radiation_type MoK\a
_diffrn_radiation_wavelength 0.71075
_diffrn_reflns_av_R_equivalents 0.0909
_diffrn_reflns_av_unetI/netI 0.0765
_diffrn_reflns_Laue_measured_fraction_full 0.998
_diffrn_reflns_Laue_measured_fraction_max 0.997
_diffrn_reflns_limit_h_max 33
_diffrn_reflns_limit_h_min -37
_diffrn_reflns_limit_k_max 24
_diffrn_reflns_limit_k_min -24
_diffrn_reflns_limit_l_max 40
_diffrn_reflns_limit_l_min -41
_diffrn_reflns_number 74511
_diffrn_reflns_point_group_measured_fraction_full 0.998
_diffrn_reflns_point_group_measured_fraction_max 0.997
_diffrn_reflns_theta_full 25.242
_diffrn_reflns_theta_max 27.463
_diffrn_reflns_theta_min 3.005
_diffrn_standards_number 0
_exptl_absorpt_coefficient_mu 5.242
_exptl_absorpt_correction_T_max 1.0000
_exptl_absorpt_correction_T_min 0.5837
_exptl_absorpt_correction_type multi-scan
_exptl_absorpt_process_details 'ABSCOR (Rigaku, 1995)'
_exptl_crystal_colour green
_exptl_crystal_density_diffrn 1.657
_exptl_crystal_density_method 'not measured'
_exptl_crystal_description block
_exptl_crystal_F_000 7464
_exptl_crystal_size_max 0.17
_exptl_crystal_size_mid 0.07
_exptl_crystal_size_min 0.07
_refine_diff_density_max 1.511
_refine_diff_density_min -1.993
_refine_diff_density_rms 0.205
_refine_ls_extinction_method none
_refine_ls_goodness_of_fit_ref 1.188
_refine_ls_hydrogen_treatment constr
_refine_ls_matrix_type full
_refine_ls_number_constraints 0
_refine_ls_number_parameters 847
_refine_ls_number_reflns 17946
_refine_ls_number_restraints 104
_refine_ls_restrained_S_all 1.189
_refine_ls_R_factor_all 0.114
_refine_ls_R_factor_gt 0.0817
_refine_ls_shift/su_max 0.002
_refine_ls_shift/su_mean 0
_refine_ls_structure_factor_coef Fsqd
_refine_ls_weighting_details 'w=1/[\s^2^(Fo^2^)+(0.0251P)^2^+427.7471P] where P=(Fo^2^+2Fc^2^)/3'
_refine_ls_weighting_scheme calc
_refine_ls_wR_factor_gt 0.1231
_refine_ls_wR_factor_ref 0.1316
_reflns_Friedel_coverage 0
_reflns_number_gt 14112
_reflns_number_total 17946
_reflns_threshold_expression 'I > 2\s(I)'
_cod_data_source_file ja5b11924_si_003.cif
_cod_data_source_block Co0Fe9W6_LT
_cod_original_cell_volume 15727.3(10)
_cod_original_sg_symbol_H-M 'C 2/c'
_cod_database_code 4129914
_shelx_estimated_absorpt_t_min 0.469
_shelx_estimated_absorpt_t_max 0.71

loop_
_symmetry_equiv_pos_as_xyz
'x, y, z'
'-x, y, -z+1/2'
'x+1/2, y+1/2, z'
'-x+1/2, y+1/2, -z+1/2'
'-x, -y, -z'
'x, -y, z-1/2'
'-x+1/2, -y+1/2, -z'
'x+1/2, -y+1/2, z-1/2'

loop_
_atom_site_label
_atom_site_type_symbol
_atom_site_fract_x
_atom_site_fract_y
_atom_site_fract_z
_atom_site_U_iso_or_equiv
_atom_site_adp_type
_atom_site_occupancy
_atom_site_site_symmetry_order
_atom_site_calc_flag
_atom_site_refinement_flags_posn
_atom_site_refinement_flags_adp
_atom_site_refinement_flags_occupancy
_atom_site_disorder_assembly
_atom_site_disorder_group
W1 W 0.41964(2) 0.84233(2) 0.11823(2) 0.02214(10) Uani 1 1 d . . . . .
W2 W 0.67831(2) 0.66418(2) 0.23498(2) 0.01939(10) Uani 1 1 d . . . . .
W3 W 0.43899(2) 0.44490(2) 0.12322(2) 0.01898(9) Uani 1 1 d . . . . .
Fe1 Fe 0.5 0.64821(10) 0.25 0.0130(4) Uani 1 2 d S T P . .
Fe2 Fe 0.60671(5) 0.92523(8) 0.23431(5) 0.0237(3) Uani 1 1 d . . . . .
Fe5 Fe 0.28432(6) 0.62946(8) 0.08995(5) 0.0251(3) Uani 1 1 d . . . . .
Fe3 Fe 0.62914(5) 0.38953(7) 0.24735(5) 0.0199(3) Uani 1 1 d . . . . .
Fe4 Fe 0.52691(6) 0.65464(8) 0.06832(5) 0.0263(3) Uani 1 1 d . . . . .
C11 C 0.4526(4) 0.7628(5) 0.1705(3) 0.021(2) Uani 1 1 d . . . . .
N11 N 0.4718(3) 0.7230(5) 0.1991(3) 0.0235(19) Uani 1 1 d . . . . .
C12 C 0.4090(4) 0.8805(6) 0.1768(4) 0.029(2) Uani 1 1 d . . . . .
N12 N 0.4052(3) 0.8991(5) 0.2093(3) 0.034(2) Uani 1 1 d . . . . .
C13 C 0.4942(4) 0.8797(6) 0.1645(3) 0.024(2) Uani 1 1 d . . . . .
N13 N 0.5335(3) 0.8977(5) 0.1900(3) 0.033(2) Uani 1 1 d . . . . .
C14 C 0.4651(4) 0.7733(6) 0.0970(3) 0.026(2) Uani 1 1 d . . . . .
N14 N 0.4887(4) 0.7333(5) 0.0863(3) 0.029(2) Uani 1 1 d . . . . .
C15 C 0.3620(4) 0.7620(6) 0.1070(4) 0.029(2) Uani 1 1 d . . . . .
N15 N 0.3321(4) 0.7186(5) 0.1009(3) 0.035(2) Uani 1 1 d . . . . .
C16 C 0.3506(8) 0.9073(11) 0.0949(5) 0.093(7) Uani 1 1 d . U . . .
N16 N 0.3132(9) 0.9392(15) 0.0812(7) 0.186(12) Uani 1 1 d . U . . .
C17 C 0.3820(5) 0.8310(7) 0.0450(4) 0.039(3) Uani 1 1 d . . . . .
N17 N 0.3594(4) 0.8253(7) 0.0061(4) 0.058(3) Uani 1 1 d . . . . .
C18A C 0.4404(8) 0.9345(11) 0.0926(6) 0.113(8) Uani 1 1 d . U . . .
N18A N 0.4510(10) 0.9875(14) 0.0806(8) 0.252(17) Uani 1 1 d . U . . .
C21 C 0.6074(4) 0.6598(5) 0.2432(3) 0.023(2) Uani 1 1 d . . . . .
N21 N 0.5693(3) 0.6535(4) 0.2464(3) 0.0213(18) Uani 1 1 d . . . . .
C22 C 0.6496(4) 0.7697(6) 0.2329(4) 0.027(2) Uani 1 1 d . . . . .
N22 N 0.6339(4) 0.8260(5) 0.2312(3) 0.036(2) Uani 1 1 d . . . . .
C23 C 0.6580(4) 0.5528(6) 0.2356(3) 0.025(2) Uani 1 1 d . . . . .
N23 N 0.6460(3) 0.4958(5) 0.2381(3) 0.0253(19) Uani 1 1 d . . . . .
C24 C 0.6203(4) 0.6517(6) 0.1673(4) 0.026(2) Uani 1 1 d . . . . .
N24 N 0.5875(4) 0.6505(5) 0.1308(3) 0.034(2) Uani 1 1 d . . . . .
C25 C 0.6988(4) 0.6423(5) 0.3059(4) 0.025(2) Uani 1 1 d . . . . .
N25 N 0.7081(4) 0.6309(5) 0.3432(3) 0.032(2) Uani 1 1 d . . . . .
C26 C 0.7410(4) 0.6001(6) 0.2362(5) 0.038(3) Uani 1 1 d . . . . .
N26 N 0.7746(4) 0.5654(6) 0.2369(5) 0.059(4) Uani 1 1 d . . . A 1
C27 C 0.7046(5) 0.7174(7) 0.1884(5) 0.046(3) Uani 1 1 d . . . . .
N27A N 0.7236(12) 0.7541(16) 0.1711(10) 0.050(7) Uani 0.5 1 d . U P B 1
N27B N 0.7145(11) 0.7358(15) 0.1579(9) 0.038(7) Uiso 0.5 1 d . . P B 2
C28 C 0.7447(4) 0.7280(6) 0.2749(4) 0.036(3) Uani 1 1 d . . . . .
N28 N 0.7794(4) 0.7640(6) 0.2953(4) 0.049(3) Uani 1 1 d . . . . .
C31 C 0.4651(4) 0.5257(6) 0.1748(3) 0.023(2) Uani 1 1 d . . . . .
N31 N 0.4775(3) 0.5704(4) 0.2019(3) 0.0201(18) Uani 1 1 d . . . . .
C32 C 0.5127(4) 0.4140(5) 0.1738(3) 0.024(2) Uani 1 1 d . . . . .
N32 N 0.5530(3) 0.3987(5) 0.2002(3) 0.0250(19) Uani 1 1 d . . . . .
C33 C 0.4065(4) 0.4187(5) 0.1708(4) 0.024(2) Uani 1 1 d . . . . .
N33 N 0.3900(3) 0.4069(5) 0.1972(3) 0.027(2) Uani 1 1 d . . . . .
C34 C 0.4691(4) 0.5305(6) 0.0964(4) 0.027(2) Uani 1 1 d . . . . .
N34 N 0.4874(4) 0.5743(5) 0.0834(3) 0.030(2) Uani 1 1 d . . . . .
C35 C 0.3767(4) 0.5201(6) 0.1088(3) 0.027(2) Uani 1 1 d . . . . .
N35 N 0.3445(4) 0.5593(6) 0.1018(3) 0.035(2) Uani 1 1 d . . . . .
C36A C 0.4361(10) 0.3309(14) 0.1287(8) 0.035(5) Uani 0.6 1 d . U P . .
N36A N 0.4350(8) 0.2701(9) 0.1318(6) 0.040(4) Uani 0.6 1 d . U P . .
C36B C 0.4179(16) 0.337(3) 0.1164(14) 0.043(11) Uiso 0.4 1 d . . P . .
N36B N 0.4067(14) 0.280(2) 0.1120(12) 0.063(10) Uiso 0.4 1 d . . P . .
C37A C 0.3746(11) 0.4162(15) 0.0607(9) 0.047(7) Uani 0.6 1 d . U P . .
N37A N 0.3420(7) 0.4094(10) 0.0232(6) 0.045(4) Uani 0.6 1 d D U P . .
C37B C 0.3840(17) 0.434(2) 0.0529(16) 0.048(12) Uiso 0.4 1 d . . P . .
N37B N 0.370(3) 0.446(4) 0.0196(13) 0.18(3) Uiso 0.4 1 d D . P . .
C38 C 0.4776(5) 0.3973(6) 0.0850(4) 0.035(3) Uani 1 1 d . . . . .
N38 N 0.4983(5) 0.3739(6) 0.0639(4) 0.052(3) Uani 1 1 d . . . . .
O41 O 0.4729(3) 0.6559(5) 0.0023(2) 0.040(2) Uani 1 1 d . . . C 1
C42A C 0.4226(12) 0.6848(17) -0.0156(10) 0.042(7) Uani 0.5 1 d . U P C 1
H42A H 0.4074 0.6779 0.0064 0.063 Uiso 0.5 1 calc R U P C 1
H42B H 0.4015 0.6607 -0.0443 0.063 Uiso 0.5 1 calc R U P C 1
H42C H 0.4242 0.7358 -0.0213 0.063 Uiso 0.5 1 calc R U P C 1
O43 O 0.5640(4) 0.7320(5) 0.0478(3) 0.049(2) Uani 1 1 d . . . D 1
C44A C 0.611(3) 0.735(4) 0.052(2) 0.24(3) Uiso 0.6 1 d . . P D 1
H44A H 0.6168 0.7789 0.0384 0.362 Uiso 0.3 1 calc R U P D 1
H44B H 0.6349 0.7327 0.0842 0.362 Uiso 0.3 1 calc R U P D 1
H44C H 0.6179 0.6939 0.0359 0.362 Uiso 0.3 1 calc R U P D 1
H44D H 0.6296 0.6914 0.0672 0.362 Uiso 0.3 1 calc R U P D 1
H44E H 0.6115 0.7376 0.0215 0.362 Uiso 0.3 1 calc R U P D 1
H44F H 0.6285 0.7765 0.0698 0.362 Uiso 0.3 1 calc R U P D 1
O45 O 0.5655(3) 0.5834(5) 0.0444(3) 0.046(2) Uani 1 1 d . . . E 1
C46A C 0.5566(12) 0.5123(13) 0.0328(10) 0.048(7) Uani 0.5 1 d . . P E 1
H46A H 0.5777 0.4829 0.059 0.071 Uiso 0.9 1 calc R U P E 1
H46B H 0.5656 0.5021 0.0071 0.071 Uiso 0.9 1 calc R U P E 1
H46C H 0.5202 0.5015 0.024 0.071 Uiso 0.9 1 calc R U P E 1
O51 O 0.2686(3) 0.6267(5) 0.0204(3) 0.042(2) Uani 1 1 d . . . F 1
C52A C 0.2696(13) 0.6841(19) -0.0046(12) 0.143(13) Uani 0.8 1 d . U P F 1
H52A H 0.2701 0.7277 0.0124 0.215 Uiso 0.5 1 calc R U P F 1
H52B H 0.239 0.6841 -0.0335 0.215 Uiso 0.5 1 calc R U P F 1
H52C H 0.3005 0.6823 -0.0107 0.215 Uiso 0.5 1 calc R U P F 1
O53 O 0.2202(3) 0.6950(5) 0.0720(3) 0.040(2) Uani 1 1 d . . . G 1
C54 C 0.2153(7) 0.7545(9) 0.0983(5) 0.073(5) Uani 1 1 d . . . G 1
H54A H 0.1815 0.7764 0.0824 0.11 Uiso 0.5 1 calc R U P G 1
H54B H 0.2191 0.7378 0.1284 0.11 Uiso 0.5 1 calc R U P G 1
H54C H 0.2421 0.7897 0.102 0.11 Uiso 0.5 1 calc R U P G 1
H54D H 0.247 0.7595 0.1262 0.11 Uiso 0.5 1 calc R U P G 1
H54E H 0.2093 0.7981 0.0802 0.11 Uiso 0.5 1 calc R U P G 1
H54F H 0.1864 0.7463 0.1065 0.11 Uiso 0.5 1 calc R U P G 1
O55 O 0.2357(4) 0.5407(5) 0.0753(3) 0.048(2) Uani 1 1 d D . . H 1
C56A C 0.2536(11) 0.4770(16) 0.1090(10) 0.115(10) Uani 0.8 1 d . U P H 1
H56A H 0.2683 0.4401 0.0964 0.173 Uiso 0.7 1 calc R U P H 1
H56B H 0.2242 0.4576 0.1134 0.173 Uiso 0.7 1 calc R U P H 1
H56C H 0.2798 0.4933 0.1383 0.173 Uiso 0.7 1 calc R U P H 1
O61 O 0.6203(4) 0.9564(6) 0.1797(3) 0.061(3) Uani 1 1 d . . . I 1
C62 C 0.6054(8) 0.9071(13) 0.1356(8) 0.116(8) Uani 1 1 d . . . I 1
H62A H 0.636 0.8982 0.1299 0.173 Uiso 1 1 calc R U . I 1
H62B H 0.5793 0.9312 0.1091 0.173 Uiso 1 1 calc R U . I 1
H62C H 0.5916 0.8617 0.1407 0.173 Uiso 1 1 calc R U . I 1
O63 O 0.6776(3) 0.9590(5) 0.2765(3) 0.044(2) Uani 1 1 d . . . J 1
C64 C 0.7129(5) 0.9232(8) 0.3161(5) 0.055(4) Uani 1 1 d . . . J 1
H64A H 0.7475 0.9424 0.3245 0.082 Uiso 1 1 calc R U . J 1
H64B H 0.7128 0.8721 0.3097 0.082 Uiso 1 1 calc R U . J 1
H64C H 0.7026 0.9303 0.3414 0.082 Uiso 1 1 calc R U . J 1
O65 O 0.5851(4) 1.0276(5) 0.2371(4) 0.054(3) Uani 1 1 d . . . K 1
C66 C 0.5296(14) 1.059(2) 0.2073(13) 0.228(17) Uani 1 1 d . U . K 1
H66A H 0.5309 1.0887 0.1829 0.342 Uiso 1 1 calc R U . K 1
H66B H 0.518 1.0873 0.2268 0.342 Uiso 1 1 calc R U . K 1
H66C H 0.5055 1.0194 0.1939 0.342 Uiso 1 1 calc R U . K 1
O71 O 0.7081(3) 0.3753(5) 0.2919(3) 0.041(2) Uani 1 1 d . . . L 1
C72 C 0.7512(5) 0.4073(8) 0.2870(5) 0.056(4) Uani 1 1 d . U . L 1
H72A H 0.7451 0.4075 0.2548 0.085 Uiso 1 1 calc R U . L 1
H72B H 0.7824 0.3799 0.3046 0.085 Uiso 1 1 calc R U . L 1
H72C H 0.7556 0.4563 0.2985 0.085 Uiso 1 1 calc R U . L 1
O73 O 0.6500(3) 0.3626(4) 0.1936(3) 0.038(2) Uani 1 1 d . . . M 1
C74 C 0.6338(5) 0.3985(9) 0.1513(4) 0.055(4) Uani 1 1 d . . . M 1
H74A H 0.6068 0.3708 0.1277 0.082 Uiso 1 1 calc R U . M 1
H74B H 0.6631 0.4042 0.1432 0.082 Uiso 1 1 calc R U . M 1
H74C H 0.6204 0.4455 0.1539 0.082 Uiso 1 1 calc R U . M 1
O75 O 0.6223(4) 0.2799(5) 0.2560(3) 0.053(3) Uani 1 1 d . . . N 1
C76A C 0.6211(17) 0.220(2) 0.2317(15) 0.198(18) Uani 0.8 1 d . U P N 1
H76A H 0.6173 0.1782 0.2482 0.297 Uiso 0.4 1 calc R U P N 1
H76B H 0.5919 0.2228 0.2017 0.297 Uiso 0.4 1 calc R U P N 1
H76C H 0.6531 0.2164 0.2276 0.297 Uiso 0.4 1 calc R U P N 1
H76D H 0.6243 0.2334 0.2035 0.297 Uiso 0.4 1 calc R U P N 1
H76E H 0.6496 0.1888 0.2499 0.297 Uiso 0.4 1 calc R U P N 1
H76F H 0.5884 0.1952 0.2241 0.297 Uiso 0.4 1 calc R U P N 1
C42B C 0.4165(15) 0.6567(18) -0.0117(13) 0.050(10) Uiso 0.5 1 d . . P O 2
O44B O 0.6522(12) 0.7984(16) 0.0809(10) 0.077(8) Uiso 0.4 1 d . . P P 2
C46B C 0.586(2) 0.522(3) 0.0627(18) 0.111(17) Uiso 0.5 1 d . . P Q 2
C52B C 0.3128(12) 0.6216(17) 0.0054(11) 0.059(8) Uiso 0.5 1 d . . P R 2
C56B C 0.145(3) 0.510(4) 0.025(3) 0.12(3) Uiso 0.3 1 d . . P S 2
C76B C 0.644(2) 0.231(3) 0.2837(19) 0.031(12) Uiso 0.2 1 d . . P T 2
C1 C 0.1553(11) 0.599(2) 0.1368(14) 0.139(14) Uiso 0.7 1 d D . P . .
O1 O 0.1103(8) 0.5786(11) 0.1430(7) 0.099(6) Uiso 0.7 1 d D . P . .
C2B C 0.3369(14) 0.080(4) 0.157(2) 0.15(3) Uiso 0.4 1 d D . P U 1
C2A C 0.389(2) 0.078(3) 0.1442(12) 0.17(2) Uiso 0.6 1 d D . P V 2
O2 O 0.3893(11) 0.0873(15) 0.1882(10) 0.222(11) Uiso 1 1 d D . . V 2
C3 C 0.2957(10) 0.4223(16) -0.1007(9) 0.103(10) Uiso 0.7 1 d D . P . .
O3 O 0.3370(8) 0.3876(12) -0.0641(7) 0.116(7) Uiso 0.7 1 d D . P . .
C4A C 0.3016(18) 0.272(3) 0.1123(16) 0.111(15) Uiso 0.5 1 d D . P . .
O4A O 0.268(2) 0.321(3) 0.121(2) 0.25(2) Uiso 0.5 1 d D . P . .
C4B C 0.314(2) 0.214(4) 0.171(2) 0.17(3) Uiso 0.5 1 d D . P . .
O4B O 0.3555(19) 0.218(3) 0.1570(17) 0.20(2) Uiso 0.5 1 d D . P . .
O5A O -0.0217(16) 0.652(2) 0.0960(14) 0.161(14) Uiso 0.5 1 d . . P . .
C6 C 0.2271(16) 0.463(2) -0.0045(14) 0.224(17) Uiso 1 1 d D . . . .
O6A O 0.2650(15) 0.498(3) -0.015(2) 0.19(3) Uiso 0.3 1 d D . P W 1
O6B O 0.1813(16) 0.485(2) 0.0001(16) 0.099(14) Uiso 0.3 1 d D . P S 2
O7A O 0.0143(10) 0.3169(15) -0.0182(9) 0.065(7) Uiso 0.4 1 d D . P . .
O7B O -0.0300(19) 0.432(3) -0.0454(16) 0.107(15) Uiso 0.3 1 d D . P . .
C7 C -0.014(3) 0.376(3) -0.012(2) 0.24(3) Uiso 0.6 1 d D . P . .
O8 O 0.5 0.2655(15) 0.25 0.118(9) Uiso 0.8 2 d DS . P . .
C8A C 0.5454(10) 0.2291(18) 0.2794(10) 0.079(10) Uiso 0.5 1 d D . P . .
C8B C 0.5217(13) 0.2355(18) 0.2215(11) 0.075(10) Uiso 0.5 1 d D . P . .

loop_
_atom_site_aniso_label
_atom_site_aniso_U_11
_atom_site_aniso_U_22
_atom_site_aniso_U_33
_atom_site_aniso_U_23
_atom_site_aniso_U_13
_atom_site_aniso_U_12
W1 0.0216(2) 0.0189(2) 0.01877(19) 0.00475(17) 0.00124(17) 0.00103(18)
W2 0.01136(18) 0.0214(2) 0.0266(2) 0.00229(17) 0.00905(17) 0.00101(17)
W3 0.01880(19) 0.0212(2) 0.01528(17) -0.00406(16) 0.00534(16) -0.00104(17)
Fe1 0.0086(8) 0.0154(9) 0.0137(8) 0 0.0033(7) 0
Fe2 0.0152(7) 0.0211(8) 0.0333(8) 0.0056(6) 0.0086(7) -0.0017(6)
Fe5 0.0181(7) 0.0304(9) 0.0187(7) 0.0035(6) -0.0004(6) 0.0009(6)
Fe3 0.0183(7) 0.0184(7) 0.0247(7) -0.0001(6) 0.0106(6) 0.0041(6)
Fe4 0.0314(8) 0.0309(9) 0.0203(7) -0.0001(6) 0.0142(7) -0.0019(7)
C11 0.024(5) 0.012(5) 0.029(5) 0.003(4) 0.011(5) -0.001(4)
N11 0.022(4) 0.023(5) 0.025(5) 0.000(4) 0.010(4) -0.002(4)
C12 0.015(5) 0.025(6) 0.044(7) 0.003(5) 0.007(5) -0.001(5)
N12 0.024(5) 0.045(6) 0.031(5) 0.003(5) 0.009(4) 0.010(4)
C13 0.019(5) 0.031(6) 0.021(5) 0.000(4) 0.006(5) 0.003(5)
N13 0.019(5) 0.036(6) 0.038(5) 0.010(4) 0.006(5) -0.001(4)
C14 0.023(5) 0.034(6) 0.019(5) 0.002(5) 0.007(5) -0.009(5)
N14 0.034(5) 0.038(6) 0.017(4) 0.000(4) 0.013(4) 0.003(4)
C15 0.031(6) 0.033(6) 0.022(5) 0.005(5) 0.008(5) 0.006(5)
N15 0.024(5) 0.043(6) 0.029(5) 0.001(4) 0.001(4) -0.016(5)
C16 0.106(14) 0.105(14) 0.043(8) 0.023(9) 0.007(9) 0.078(12)
N16 0.18(2) 0.25(3) 0.102(14) 0.054(16) 0.032(14) 0.18(2)
C17 0.030(6) 0.043(8) 0.036(7) 0.001(6) 0.005(6) 0.004(6)
N17 0.041(7) 0.078(9) 0.031(6) 0.006(6) -0.008(5) 0.029(6)
C18A 0.106(14) 0.107(14) 0.060(10) 0.055(10) -0.032(9) -0.075(12)
N18A 0.22(2) 0.22(2) 0.150(18) 0.134(17) -0.090(16) -0.17(2)
C21 0.025(5) 0.014(5) 0.027(5) 0.004(4) 0.009(5) -0.001(4)
N21 0.018(4) 0.022(5) 0.022(4) -0.001(4) 0.006(4) -0.001(4)
C22 0.014(5) 0.035(7) 0.034(6) 0.002(5) 0.013(5) -0.002(5)
N22 0.025(5) 0.029(6) 0.047(6) 0.000(5) 0.008(5) 0.001(4)
C23 0.020(5) 0.030(6) 0.029(5) 0.002(5) 0.014(5) 0.008(5)
N23 0.018(4) 0.026(5) 0.038(5) -0.002(4) 0.016(4) 0.005(4)
C24 0.025(6) 0.027(6) 0.028(6) 0.002(5) 0.012(5) 0.001(5)
N24 0.040(6) 0.042(6) 0.022(5) 0.003(4) 0.013(5) 0.005(5)
C25 0.007(5) 0.024(6) 0.028(5) 0.000(4) -0.008(4) -0.005(4)
N25 0.036(6) 0.030(5) 0.026(5) 0.003(4) 0.008(5) -0.008(4)
C26 0.028(6) 0.030(7) 0.063(9) 0.006(6) 0.026(6) -0.002(5)
N26 0.025(5) 0.054(8) 0.109(10) 0.022(7) 0.037(7) 0.017(5)
C27 0.025(6) 0.055(9) 0.066(9) 0.017(7) 0.025(7) 0.010(6)
N27A 0.056(14) 0.053(14) 0.054(14) -0.009(12) 0.034(12) -0.013(11)
C28 0.024(6) 0.032(7) 0.048(7) 0.005(6) 0.011(6) -0.003(5)
N28 0.029(6) 0.042(7) 0.062(7) 0.000(6) 0.005(6) -0.015(5)
C31 0.021(5) 0.025(6) 0.025(5) 0.005(4) 0.013(5) 0.002(4)
N31 0.014(4) 0.027(5) 0.016(4) -0.005(4) 0.002(3) -0.001(4)
C32 0.031(6) 0.018(5) 0.025(5) -0.002(4) 0.015(5) -0.003(5)
N32 0.019(5) 0.026(5) 0.031(5) 0.000(4) 0.012(4) 0.010(4)
C33 0.018(5) 0.018(5) 0.032(6) -0.006(4) 0.007(5) 0.003(4)
N33 0.029(5) 0.026(5) 0.027(5) 0.002(4) 0.011(4) -0.001(4)
C34 0.027(6) 0.031(6) 0.024(5) -0.004(5) 0.011(5) 0.005(5)
N34 0.037(5) 0.031(5) 0.023(5) -0.003(4) 0.015(4) -0.006(4)
C35 0.020(5) 0.037(7) 0.020(5) 0.002(5) 0.005(5) 0.000(5)
N35 0.026(5) 0.045(6) 0.025(5) -0.006(5) 0.002(4) 0.006(5)
C36A 0.040(9) 0.034(9) 0.036(9) -0.010(7) 0.020(7) 0.003(8)
N36A 0.053(8) 0.024(7) 0.042(8) -0.015(6) 0.019(7) -0.009(7)
C37A 0.044(10) 0.052(10) 0.043(10) -0.002(8) 0.018(8) 0.003(8)
N37A 0.030(7) 0.049(8) 0.040(7) -0.025(6) -0.001(6) -0.002(6)
C38 0.044(7) 0.039(7) 0.026(6) 0.000(5) 0.019(6) -0.003(6)
N38 0.071(8) 0.057(8) 0.038(6) -0.008(5) 0.032(6) 0.004(6)
O41 0.034(5) 0.060(6) 0.024(4) -0.003(4) 0.010(4) 0.001(4)
C42A 0.042(13) 0.041(14) 0.038(12) -0.004(12) 0.010(11) 0.000(12)
O43 0.044(5) 0.052(6) 0.058(6) 0.014(5) 0.028(5) -0.002(5)
O45 0.050(6) 0.049(6) 0.046(5) 0.000(4) 0.028(5) 0.008(5)
C46A 0.07(2) 0.038(15) 0.061(19) -0.010(13) 0.059(19) -0.004(14)
O51 0.033(5) 0.055(6) 0.029(4) 0.008(4) 0.004(4) 0.008(4)
C52A 0.140(19) 0.15(2) 0.137(19) 0.006(16) 0.058(16) -0.003(16)
O53 0.036(5) 0.048(5) 0.026(4) 0.004(4) 0.002(4) 0.009(4)
C54 0.086(13) 0.060(11) 0.046(9) 0.007(8) -0.001(9) 0.037(9)
O55 0.056(6) 0.034(5) 0.051(5) 0.000(4) 0.020(5) -0.009(4)
C56A 0.115(17) 0.123(17) 0.109(16) -0.006(13) 0.047(14) -0.035(14)
O61 0.048(6) 0.091(8) 0.054(6) 0.038(6) 0.031(5) 0.017(6)
C62 0.078(15) 0.15(2) 0.112(18) 0.004(17) 0.030(14) 0.003(15)
O63 0.023(4) 0.046(6) 0.055(5) 0.000(4) 0.009(4) -0.010(4)
C64 0.021(6) 0.070(11) 0.056(9) 0.000(8) -0.002(6) -0.014(7)
O65 0.048(6) 0.029(5) 0.079(7) -0.003(5) 0.020(6) 0.005(4)
C66 0.21(2) 0.21(2) 0.26(2) -0.031(17) 0.099(18) -0.012(17)
O71 0.038(5) 0.042(5) 0.039(5) 0.004(4) 0.011(4) -0.006(4)
C72 0.039(7) 0.057(9) 0.070(9) 0.001(7) 0.019(7) 0.002(7)
O73 0.039(5) 0.042(5) 0.040(5) 0.005(4) 0.023(4) 0.016(4)
C74 0.046(8) 0.093(12) 0.026(6) -0.001(7) 0.016(6) 0.020(8)
O75 0.074(7) 0.026(5) 0.069(7) -0.013(5) 0.040(6) -0.014(5)
C76A 0.20(2) 0.19(3) 0.23(3) 0.006(18) 0.119(19) -0.024(17)

loop_
_atom_type_symbol
_atom_type_description
_atom_type_scat_dispersion_real
_atom_type_scat_dispersion_imag
_atom_type_scat_source
C C 0.0033 0.0016 'International Tables Vol C Tables 4.2.6.8 and 6.1.1.4'
H H 0 0 'International Tables Vol C Tables 4.2.6.8 and 6.1.1.4'
N N 0.0061 0.0033 'International Tables Vol C Tables 4.2.6.8 and 6.1.1.4'
O O 0.0106 0.006 'International Tables Vol C Tables 4.2.6.8 and 6.1.1.4'
Fe Fe 0.3463 0.8444 'International Tables Vol C Tables 4.2.6.8 and 6.1.1.4'
W W -0.849 6.8722 'International Tables Vol C Tables 4.2.6.8 and 6.1.1.4'

loop_
_geom_angle_atom_site_label_1
_geom_angle_atom_site_label_2
_geom_angle_atom_site_label_3
_geom_angle
_geom_angle_site_symmetry_1
_geom_angle_site_symmetry_3
C18A W1 C14 93.9(8) . .
C18A W1 C12 103.5(8) . .
C14 W1 C12 143.7(4) . .
C18A W1 C15 146.2(5) . .
C14 W1 C15 92.6(4) . .
C12 W1 C15 90.3(4) . .
C18A W1 C13 69.2(5) . .
C14 W1 C13 81.9(4) . .
C12 W1 C13 75.1(4) . .
C15 W1 C13 144.6(4) . .
C18A W1 C11 140.6(6) . .
C14 W1 C11 72.6(4) . .
C12 W1 C11 73.8(4) . .
C15 W1 C11 72.7(4) . .
C13 W1 C11 72.3(4) . .
C18A W1 C17 75.4(6) . .
C14 W1 C17 71.8(4) . .
C12 W1 C17 143.2(4) . .
C15 W1 C17 75.3(4) . .
C13 W1 C17 133.8(4) . .
C11 W1 C17 130.1(4) . .
C18A W1 C16 76.4(9) . .
C14 W1 C16 144.7(5) . .
C12 W1 C16 71.2(5) . .
C15 W1 C16 79.2(7) . .
C13 W1 C16 123.7(7) . .
C11 W1 C16 134.5(6) . .
C17 W1 C16 72.9(5) . .
C22 W2 C24 86.8(4) . .
C22 W2 C26 146.0(4) . .
C24 W2 C26 104.3(4) . .
C22 W2 C25 98.2(4) . .
C24 W2 C25 144.9(4) . .
C26 W2 C25 90.8(4) . .
C22 W2 C21 70.7(4) . .
C24 W2 C21 75.4(4) . .
C26 W2 C21 143.0(4) . .
C25 W2 C21 73.7(4) . .
C22 W2 C28 74.7(4) . .
C24 W2 C28 142.0(4) . .
C26 W2 C28 77.2(5) . .
C25 W2 C28 71.8(4) . .
C21 W2 C28 126.0(4) . .
C22 W2 C23 142.5(3) . .
C24 W2 C23 78.8(4) . .
C26 W2 C23 71.6(4) . .
C25 W2 C23 76.3(4) . .
C21 W2 C23 72.1(4) . .
C28 W2 C23 134.4(4) . .
C22 W2 C27 77.8(4) . .
C24 W2 C27 72.0(5) . .
C26 W2 C27 75.4(4) . .
C25 W2 C27 143.0(5) . .
C21 W2 C27 135.5(4) . .
C28 W2 C27 71.8(5) . .
C23 W2 C27 128.2(5) . .
C36B W3 C32 88.1(12) . .
C36B W3 C31 139.2(11) . .
C32 W3 C31 71.6(4) . .
C36B W3 C33 70.4(11) . .
C32 W3 C33 88.6(4) . .
C31 W3 C33 74.0(4) . .
C36B W3 C36A 13.9(12) . .
C32 W3 C36A 74.2(8) . .
C31 W3 C36A 130.8(7) . .
C33 W3 C36A 70.9(6) . .
C36B W3 C38 74.5(11) . .
C32 W3 C38 75.3(4) . .
C31 W3 C38 129.7(4) . .
C33 W3 C38 141.7(4) . .
C36A W3 C38 71.4(6) . .
C36B W3 C37A 64.3(14) . .
C32 W3 C37A 146.3(8) . .
C31 W3 C37A 142.0(8) . .
C33 W3 C37A 98.9(8) . .
C36A W3 C37A 77.4(10) . .
C38 W3 C37A 78.8(8) . .
C36B W3 C34 145.1(11) . .
C32 W3 C34 94.3(4) . .
C31 W3 C34 73.4(4) . .
C33 W3 C34 144.4(4) . .
C36A W3 C34 143.8(6) . .
C38 W3 C34 72.5(4) . .
C37A W3 C34 98.1(8) . .
C36B W3 C35 115.7(12) . .
C32 W3 C35 143.3(4) . .
C31 W3 C35 72.3(4) . .
C33 W3 C35 75.1(4) . .
C36A W3 C35 127.6(7) . .
C38 W3 C35 135.8(4) . .
C37A W3 C35 69.8(8) . .
C34 W3 C35 81.7(4) . .
C36B W3 C37B 75.3(16) . .
C32 W3 C37B 146.0(12) . .
C31 W3 C37B 138.3(12) . .
C33 W3 C37B 112.5(12) . .
C36A W3 C37B 87.4(14) . .
C38 W3 C37B 71.7(12) . .
C37A W3 C37B 14.6(12) . .
C34 W3 C37B 83.7(12) . .
C35 W3 C37B 70.2(12) . .
N31 Fe1 N31 87.9(5) 2_655 .
N31 Fe1 N21 94.0(3) 2_655 .
N31 Fe1 N21 90.0(3) . .
N31 Fe1 N21 90.0(3) 2_655 2_655
N31 Fe1 N21 94.0(3) . 2_655
N21 Fe1 N21 174.4(5) . 2_655
N31 Fe1 N11 175.5(3) 2_655 .
N31 Fe1 N11 89.3(3) . .
N21 Fe1 N11 89.5(3) . .
N21 Fe1 N11 86.6(3) 2_655 .
N31 Fe1 N11 89.3(3) 2_655 2_655
N31 Fe1 N11 175.5(3) . 2_655
N21 Fe1 N11 86.6(3) . 2_655
N21 Fe1 N11 89.5(3) 2_655 2_655
N11 Fe1 N11 93.6(5) . 2_655
O63 Fe2 O65 84.9(4) . .
O63 Fe2 O61 89.6(4) . .
O65 Fe2 O61 86.3(4) . .
O63 Fe2 N22 91.3(4) . .
O65 Fe2 N22 175.1(4) . .
O61 Fe2 N22 90.5(4) . .
O63 Fe2 N12 88.2(4) . 2_655
O65 Fe2 N12 91.3(4) . 2_655
O61 Fe2 N12 176.9(5) . 2_655
N22 Fe2 N12 91.7(4) . 2_655
O63 Fe2 N13 176.2(4) . .
O65 Fe2 N13 91.6(4) . .
O61 Fe2 N13 88.6(4) . .
N22 Fe2 N13 92.0(4) . .
N12 Fe2 N13 93.5(4) 2_655 .
N25 Fe5 N35 95.4(4) 2_655 .
N25 Fe5 O53 89.0(3) 2_655 .
N35 Fe5 O53 174.5(3) . .
N25 Fe5 O51 174.1(4) 2_655 .
N35 Fe5 O51 88.6(3) . .
O53 Fe5 O51 86.7(3) . .
N25 Fe5 O55 91.1(4) 2_655 .
N35 Fe5 O55 87.7(4) . .
O53 Fe5 O55 89.0(4) . .
O51 Fe5 O55 84.9(4) . .
N25 Fe5 N15 91.9(4) 2_655 .
N35 Fe5 N15 92.5(4) . .
O53 Fe5 N15 90.6(4) . .
O51 Fe5 N15 92.1(4) . .
O55 Fe5 N15 177.0(4) . .
N32 Fe3 O75 92.9(4) . .
N32 Fe3 N33 92.6(3) . 2_655
O75 Fe3 N33 88.2(3) . 2_655
N32 Fe3 N23 92.8(3) . .
O75 Fe3 N23 171.8(3) . .
N33 Fe3 N23 97.4(3) 2_655 .
N32 Fe3 O73 89.3(3) . .
O75 Fe3 O73 87.0(3) . .
N33 Fe3 O73 174.9(3) 2_655 .
N23 Fe3 O73 87.2(3) . .
N32 Fe3 O71 175.7(3) . .
O75 Fe3 O71 85.3(4) . .
N33 Fe3 O71 91.3(3) 2_655 .
N23 Fe3 O71 88.5(3) . .
O73 Fe3 O71 86.7(3) . .
N24 Fe4 O41 172.7(3) . .
N24 Fe4 N14 94.7(4) . .
O41 Fe4 N14 91.4(3) . .
N24 Fe4 N34 93.7(4) . .
O41 Fe4 N34 90.0(4) . .
N14 Fe4 N34 93.1(4) . .
N24 Fe4 O43 90.2(4) . .
O41 Fe4 O43 85.8(4) . .
N14 Fe4 O43 89.3(4) . .
N34 Fe4 O43 175.2(4) . .
N24 Fe4 O45 88.7(4) . .
O41 Fe4 O45 84.9(3) . .
N14 Fe4 O45 173.3(4) . .
N34 Fe4 O45 92.4(4) . .
O43 Fe4 O45 85.0(4) . .
N11 C11 W1 176.9(9) . .
C11 N11 Fe1 175.0(8) . .
N12 C12 W1 176.8(10) . .
C12 N12 Fe2 174.7(10) . 2_655
N13 C13 W1 177.7(10) . .
C13 N13 Fe2 176.2(10) . .
N14 C14 W1 176.7(9) . .
C14 N14 Fe4 174.8(9) . .
N15 C15 W1 178.7(10) . .
C15 N15 Fe5 172.6(10) . .
N16 C16 W1 177(2) . .
N17 C17 W1 176.4(11) . .
N18A C18A W1 176(3) . .
N21 C21 W2 175.8(9) . .
C21 N21 Fe1 176.5(8) . .
N22 C22 W2 179.1(12) . .
C22 N22 Fe2 174.7(10) . .
N23 C23 W2 175.3(8) . .
C23 N23 Fe3 175.4(9) . .
N24 C24 W2 174.4(10) . .
C24 N24 Fe4 175.5(9) . .
N25 C25 W2 178.0(9) . .
C25 N25 Fe5 167.6(10) . 2_655
N26 C26 W2 179.8(11) . .
N27A C27 W2 166(2) . .
N27B C27 W2 167.5(18) . .
N28 C28 W2 177.6(12) . .
N31 C31 W3 177.7(9) . .
C31 N31 Fe1 179.4(10) . .
N32 C32 W3 177.8(9) . .
C32 N32 Fe3 170.0(9) . .
N33 C33 W3 177.5(9) . .
C33 N33 Fe3 171.4(9) . 2_655
N34 C34 W3 176.5(10) . .
C34 N34 Fe4 172.7(9) . .
N35 C35 W3 179.3(9) . .
C35 N35 Fe5 178.3(10) . .
C36B C36A N36A 102(8) . .
C36B C36A N36B 62(7) . .
C36B C36A W3 78(7) . .
N36A C36A W3 180(3) . .
N36B C36A W3 140(3) . .
N36B N36A C36A 76(3) . .
N36B N36A C36B 54(3) . .
C36A C36B N36B 93(8) . .
C36A C36B N36A 56(6) . .
C36A C36B W3 88(7) . .
N36B C36B W3 179(4) . .
N36A C36B W3 144(3) . .
N36A N36B C36B 89(4) . .
N36A N36B C36A 64(3) . .
C37B C37A N37A 86(7) . .
N37A C37A N37B 50(3) . .
C37B C37A W3 84(7) . .
N37A C37A W3 169(3) . .
N37B C37A W3 120(3) . .
N37B N37A C37A 75(3) . .
N37B N37A C37B 49(3) . .
C37A C37B N37B 125(10) . .
C37A C37B N37A 69(6) . .
N37B C37B N37A 56(5) . .
C37A C37B W3 82(7) . .
N37B C37B W3 153(6) . .
N37A C37B W3 151(3) . .
C37B N37B N37A 74(6) . .
N37A N37B C37A 55(3) . .
N38 C38 W3 177.9(11) . .
C42A O41 Fe4 129.1(13) . .
O41 C42A H42A 109.5 . .
O41 C42A H42B 109.5 . .
H42A C42A H42B 109.5 . .
O41 C42A H42C 109.5 . .
H42A C42A H42C 109.5 . .
H42B C42A H42C 109.5 . .
C44A O43 Fe4 130(3) . .
O43 C44A H44A 109.5 . .
O43 C44A H44B 109.5 . .
H44A C44A H44B 109.5 . .
O43 C44A H44C 109.5 . .
H44A C44A H44C 109.5 . .
H44B C44A H44C 109.5 . .
O43 C44A H44D 109.5 . .
H44A C44A H44D 141.1 . .
H44B C44A H44D 56.3 . .
H44C C44A H44D 56.3 . .
O43 C44A H44E 109.5 . .
H44A C44A H44E 56.3 . .
H44B C44A H44E 141.1 . .
H44C C44A H44E 56.3 . .
H44D C44A H44E 109.5 . .
O43 C44A H44F 109.5 . .
H44A C44A H44F 56.3 . .
H44B C44A H44F 56.3 . .
H44C C44A H44F 141.1 . .
H44D C44A H44F 109.5 . .
H44E C44A H44F 109.5 . .
C46A O45 Fe4 131.0(12) . .
O45 C46A H46A 109.5 . .
O45 C46A H46B 109.5 . .
H46A C46A H46B 109.5 . .
O45 C46A H46C 109.5 . .
H46A C46A H46C 109.5 . .
H46B C46A H46C 109.5 . .
C52A O51 Fe5 124.6(16) . .
O51 C52A H52A 109.5 . .
O51 C52A H52B 109.5 . .
H52A C52A H52B 109.5 . .
O51 C52A H52C 109.5 . .
H52A C52A H52C 109.5 . .
H52B C52A H52C 109.5 . .
C54 O53 Fe5 125.7(8) . .
O53 C54 H54A 109.5 . .
O53 C54 H54B 109.5 . .
H54A C54 H54B 109.5 . .
O53 C54 H54C 109.5 . .
H54A C54 H54C 109.5 . .
H54B C54 H54C 109.5 . .
O53 C54 H54D 109.5 . .
H54A C54 H54D 141.1 . .
H54B C54 H54D 56.3 . .
H54C C54 H54D 56.3 . .
O53 C54 H54E 109.5 . .
H54A C54 H54E 56.3 . .
H54B C54 H54E 141.1 . .
H54C C54 H54E 56.3 . .
H54D C54 H54E 109.5 . .
O53 C54 H54F 109.5 . .
H54A C54 H54F 56.3 . .
H54B C54 H54F 56.3 . .
H54C C54 H54F 141.1 . .
H54D C54 H54F 109.5 . .
H54E C54 H54F 109.5 . .
C56A O55 Fe5 117.3(12) . .
O55 C56A H56A 109.5 . .
O55 C56A H56B 109.5 . .
H56A C56A H56B 109.5 . .
O55 C56A H56C 109.5 . .
H56A C56A H56C 109.5 . .
H56B C56A H56C 109.5 . .
C62 O61 Fe2 121.6(11) . .
O61 C62 H62A 109.5 . .
O61 C62 H62B 109.5 . .
H62A C62 H62B 109.5 . .
O61 C62 H62C 109.5 . .
H62A C62 H62C 109.5 . .
H62B C62 H62C 109.5 . .
C64 O63 Fe2 126.6(7) . .
O63 C64 H64A 109.5 . .
O63 C64 H64B 109.5 . .
H64A C64 H64B 109.5 . .
O63 C64 H64C 109.5 . .
H64A C64 H64C 109.5 . .
H64B C64 H64C 109.5 . .
C66 O65 Fe2 124.6(15) . .
O65 C66 H66A 109.5 . .
O65 C66 H66B 109.5 . .
H66A C66 H66B 109.5 . .
O65 C66 H66C 109.5 . .
H66A C66 H66C 109.5 . .
H66B C66 H66C 109.5 . .
C72 O71 Fe3 126.2(8) . .
O71 C72 H72A 109.5 . .
O71 C72 H72B 109.5 . .
H72A C72 H72B 109.5 . .
O71 C72 H72C 109.5 . .
H72A C72 H72C 109.5 . .
H72B C72 H72C 109.5 . .
C74 O73 Fe3 125.7(7) . .
O73 C74 H74A 109.5 . .
O73 C74 H74B 109.5 . .
H74A C74 H74B 109.5 . .
O73 C74 H74C 109.5 . .
H74A C74 H74C 109.5 . .
H74B C74 H74C 109.5 . .
C76A O75 Fe3 135.6(19) . .
O75 C76A H76A 109.5 . .
O75 C76A H76B 109.5 . .
H76A C76A H76B 109.5 . .
O75 C76A H76C 109.5 . .
H76A C76A H76C 109.5 . .
H76B C76A H76C 109.5 . .
O75 C76A H76D 109.5 . .
H76A C76A H76D 141.1 . .
H76B C76A H76D 56.3 . .
H76C C76A H76D 56.3 . .
O75 C76A H76E 109.5 . .
H76A C76A H76E 56.3 . .
H76B C76A H76E 141.1 . .
H76C C76A H76E 56.3 . .
H76D C76A H76E 109.5 . .
O75 C76A H76F 109.5 . .
H76A C76A H76F 56.3 . .
H76B C76A H76F 56.3 . .
H76C C76A H76F 141.1 . .
H76D C76A H76F 109.5 . .
H76E C76A H76F 109.5 . .
C4B C76B O4B 48(2) 2_655 2_655
O4A C4A O4B 126(4) . .
O4B C4B C76B 83(4) . 2_655
C4B O4B C4A 76(4) . .
C4B O4B C76B 50(3) . 2_655
C4A O4B C76B 111(3) . 2_655
C6 O6B C56B 159(5) . .
O7A C7 O7B 119(4) . .
C8B O8 C8B 133(4) 2_655 .
C8B O8 C8A 74(2) 2_655 2_655
C8B O8 C8A 84(2) . 2_655
C8B O8 C8A 84(2) 2_655 .
C8B O8 C8A 74(2) . .
C8A O8 C8A 123(4) 2_655 .
O8 C8A C8B 53.1(11) . .
O8 C8A C8B 47.7(11) . 2_655
C8B C8A C8B 92.1(10) . 2_655
O8 C8B C8A 53.4(11) . .
O8 C8B C8A 47.9(11) . 2_655
C8A C8B C8A 87.4(14) . 2_655

loop_
_geom_bond_atom_site_label_1
_geom_bond_atom_site_label_2
_geom_bond_distance
_geom_bond_site_symmetry_2
W1 C18A 2.104(15) .
W1 C14 2.137(11) .
W1 C12 2.151(12) .
W1 C15 2.152(12) .
W1 C13 2.153(10) .
W1 C11 2.153(10) .
W1 C17 2.159(12) .
W1 C16 2.173(16) .
W2 C22 2.135(12) .
W2 C24 2.136(11) .
W2 C26 2.144(11) .
W2 C25 2.150(11) .
W2 C21 2.151(10) .
W2 C28 2.163(12) .
W2 C23 2.173(12) .
W2 C27 2.177(13) .
W3 C36B 2.11(5) .
W3 C32 2.143(11) .
W3 C31 2.143(11) .
W3 C33 2.150(11) .
W3 C36A 2.15(3) .
W3 C38 2.158(11) .
W3 C37A 2.16(3) .
W3 C34 2.163(11) .
W3 C35 2.167(11) .
W3 C37B 2.17(5) .
Fe1 N31 2.030(8) 2_655
Fe1 N31 2.030(8) .
Fe1 N21 2.035(8) .
Fe1 N21 2.035(8) 2_655
Fe1 N11 2.052(9) .
Fe1 N11 2.052(9) 2_655
Fe2 O63 2.018(8) .
Fe2 O65 2.033(9) .
Fe2 O61 2.036(8) .
Fe2 N22 2.036(10) .
Fe2 N12 2.040(10) 2_655
Fe2 N13 2.053(9) .
Fe5 N25 2.070(9) 2_655
Fe5 N35 2.073(10) .
Fe5 O53 2.080(8) .
Fe5 O51 2.094(8) .
Fe5 O55 2.095(9) .
Fe5 N15 2.096(9) .
Fe3 N32 2.082(9) .
Fe3 O75 2.097(9) .
Fe3 N33 2.098(9) 2_655
Fe3 N23 2.103(9) .
Fe3 O73 2.111(7) .
Fe3 O71 2.133(9) .
Fe4 N24 2.042(10) .
Fe4 O41 2.045(8) .
Fe4 N14 2.057(9) .
Fe4 N34 2.057(9) .
Fe4 O43 2.061(8) .
Fe4 O45 2.074(8) .
C11 N11 1.137(12) .
C12 N12 1.150(14) .
N12 Fe2 2.040(10) 2_655
C13 N13 1.133(13) .
C14 N14 1.153(13) .
C15 N15 1.137(14) .
C16 N16 1.14(2) .
C17 N17 1.152(15) .
C18A N18A 1.15(2) .
C21 N21 1.140(12) .
C22 N22 1.143(14) .
C23 N23 1.136(13) .
C24 N24 1.161(13) .
C25 N25 1.137(13) .
N25 Fe5 2.070(9) 2_655
C26 N26 1.154(14) .
C27 N27A 1.15(3) .
C27 N27B 1.18(3) .
C28 N28 1.154(15) .
C31 N31 1.155(12) .
C32 N32 1.150(13) .
C33 N33 1.149(12) .
N33 Fe3 2.098(9) 2_655
C34 N34 1.146(13) .
C35 N35 1.127(13) .
C38 N38 1.155(14) .
O41 C42A 1.42(3) .
O43 C44A 1.31(6) .
O45 C46A 1.38(2) .
C46A H46A 0.98 .
C46A H46B 0.98 .
C46A H46C 0.98 .
O51 C52A 1.35(3) .
O53 C54 1.443(16) .
O55 C56A 1.55(3) .
C56A H56A 0.98 .
C56A H56B 0.98 .
C56A H56C 0.98 .
O61 C62 1.60(2) .
C62 H62A 0.98 .
C62 H62B 0.98 .
C62 H62C 0.98 .
O63 C64 1.426(15) .
C64 H64A 0.98 .
C64 H64B 0.98 .
C64 H64C 0.98 .
O65 C66 1.59(4) .
C66 H66A 0.98 .
C66 H66B 0.98 .
C66 H66C 0.98 .
O71 C72 1.437(15) .
O73 C74 1.413(14) .
O75 C76A 1.36(4) .
C56B O6B 1.63(8) .
C1 O1 1.431(10) .
C2A O2 1.419(10) .
C3 O3 1.434(10) .
C4A O4A 1.436(10) .
C4B O4B 1.430(10) .
C6 O6A 1.411(10) .
C6 O6B 1.437(10) .
O7A C7 1.432(10) .
O7B C7 1.440(10) .

loop_
_geom_torsion_atom_site_label_1
_geom_torsion_atom_site_label_2
_geom_torsion_atom_site_label_3
_geom_torsion_atom_site_label_4
_geom_torsion
_geom_torsion_site_symmetry_1
_geom_torsion_site_symmetry_4
C36B C36A N36A N36B 1(7) . .
N36B C36A N36A C36B -1(7) . .
N36A C36A C36B N36B -1(5) . .
W3 C36A C36B N36B 179(4) . .
N36B C36A C36B N36A 1(5) . .
W3 C36A C36B N36A 179.9(19) . .
N36A C36A C36B W3 -179.9(19) . .
N36B C36A C36B W3 -179(4) . .
N36B N36A C36B C36A -178(8) . .
C36A N36A C36B N36B 178(8) . .
N36B N36A C36B W3 -178(6) . .
C36A N36A C36B W3 0(3) . .
C36A N36A N36B C36B -1(3) . .
C36B N36A N36B C36A 1(3) . .
C36A C36B N36B N36A 1(7) . .
N36A C36B N36B C36A -1(7) . .
C36B C36A N36B N36A -179(8) . .
W3 C36A N36B N36A 180(3) . .
N36A C36A N36B C36B 179(8) . .
W3 C36A N36B C36B -2(6) . .
C37B C37A N37A N37B -1(8) . .
W3 C37A N37A N37B 11(12) . .
N37B C37A N37A C37B 1(8) . .
W3 C37A N37A C37B 11(8) . .
N37A C37A C37B N37B 1(10) . .
W3 C37A C37B N37B -177(10) . .
N37B C37A C37B N37A -1(10) . .
W3 C37A C37B N37A -177.9(15) . .
N37A C37A C37B W3 177.9(15) . .
N37B C37A C37B W3 177(10) . .
N37B N37A C37B C37A 179(10) . .
C37A N37A C37B N37B -179(10) . .
N37B N37A C37B W3 175(10) . .
C37A N37A C37B W3 -4(3) . .
C37A C37B N37B N37A -1(12) . .
W3 C37B N37B N37A -175(11) . .
N37A C37B N37B C37A 1(12) . .
W3 C37B N37B C37A -17E1(2) . .
C37A N37A N37B C37B 0(4) . .
C37B N37A N37B C37A 0(4) . .
N37A C37A N37B C37B -179(14) . .
W3 C37A N37B C37B 3(12) . .
C37B C37A N37B N37A 179(14) . .
W3 C37A N37B N37A -178(3) . .
C76B C4B O4B C4A -133(4) 2_655 .
C8B O8 C8A C8B 138(3) 2_655 .
C8A O8 C8A C8B 71.9(19) 2_655 .
C8B O8 C8A C8B -138(3) . 2_655
C8A O8 C8A C8B -66.4(18) 2_655 2_655
C8B O8 C8B C8A -65.4(19) 2_655 .
C8A O8 C8B C8A -127(3) 2_655 .
C8B O8 C8B C8A 61.2(19) 2_655 2_655
C8A O8 C8B C8A 127(3) . 2_655
C8B C8A C8B O8 29(2) 2_655 .
O8 C8A C8B C8A -37(2) . 2_655
C8B C8A C8B C8A -7(3) 2_655 2_655
